data_4130433
loop_
_publ_author_name
'S\"usse, Lars'
'Hermeke, Julia'
'Oestreich, Martin'

_publ_section_title
;
 The Asymmetric Piers Hydrosilylation.
;
_journal_issue 22
_journal_name_full 'Journal of the American Chemical Society'
_journal_page_first 6940
_journal_page_last 6943
_journal_paper_doi 10.1021/jacs.6b03443
_journal_volume 138
_journal_year 2016
_chemical_formula_sum 'C42 H30 B F5 S'
_chemical_formula_weight 672.53
_space_group_IT_number 4
_space_group_name_Hall 'P 2yb'
_space_group_name_H-M_alt 'P 1 21 1'
_symmetry_cell_setting monoclinic
_symmetry_space_group_name_H-M 'P 1 21 1'
_atom_sites_solution_hydrogens geom
_atom_sites_solution_primary direct
_atom_sites_solution_secondary difmap
_audit_creation_method
;
CrysAlisPro, Agilent Technologies,
Version 1.171.37.35 (release 13-08-2014 CrysAlis171 .NET)
(compiled Aug 13 2014,18:06:01)
;
_cell_angle_alpha 90.00
_cell_angle_beta 98.7877(17)
_cell_angle_gamma 90.00
_cell_formula_units_Z 4
_cell_length_a 11.1346(2)
_cell_length_b 10.5539(2)
_cell_length_c 28.3860(6)
_cell_measurement_reflns_used 5280
_cell_measurement_temperature 150(2)
_cell_measurement_theta_max 72.1730
_cell_measurement_theta_min 4.0670
_cell_volume 3296.58(11)
_computing_cell_refinement
;
CrysAlisPro, Agilent Technologies,
Version 1.171.37.35 (release 13-08-2014 CrysAlis171 .NET)
(compiled Aug 13 2014,18:06:01)
;
_computing_data_collection
;
CrysAlisPro, Agilent Technologies,
Version 1.171.37.35 (release 13-08-2014 CrysAlis171 .NET)
(compiled Aug 13 2014,18:06:01)
;
_computing_data_reduction
;
CrysAlisPro, Agilent Technologies,
Version 1.171.37.35 (release 13-08-2014 CrysAlis171 .NET)
(compiled Aug 13 2014,18:06:01)
;
_computing_structure_refinement 'SHELXL-97 (Sheldrick, 1997)'
_computing_structure_solution 'SHELXS-97 (Sheldrick, 1990)'
_diffrn_ambient_environment N~2~
_diffrn_ambient_temperature 150.00(10)
_diffrn_detector 'CCD plate'
_diffrn_detector_area_resol_mean 10.5435
_diffrn_detector_type Atlas
_diffrn_measured_fraction_theta_full 1.000
_diffrn_measured_fraction_theta_max 1.000
_diffrn_measurement_device 'four-circle diffractometer'
_diffrn_measurement_device_type 'SuperNova, Single source at offset, Atlas'
_diffrn_measurement_method '\w scans'
_diffrn_radiation_monochromator mirror
_diffrn_radiation_probe x-ray
_diffrn_radiation_type 'Cu K\a'
_diffrn_radiation_wavelength 1.54184
_diffrn_reflns_av_R_equivalents 0.0333
_diffrn_reflns_av_sigmaI/netI 0.0551
_diffrn_reflns_limit_h_max 13
_diffrn_reflns_limit_h_min -13
_diffrn_reflns_limit_k_max 10
_diffrn_reflns_limit_k_min -12
_diffrn_reflns_limit_l_max 33
_diffrn_reflns_limit_l_min -34
_diffrn_reflns_number 12650
_diffrn_reflns_theta_full 67.49
_diffrn_reflns_theta_max 67.49
_diffrn_reflns_theta_min 3.15
_diffrn_source 'sealed X-ray tube'
_diffrn_source_type 'SuperNova (Cu) X-ray Source'
_exptl_absorpt_coefficient_mu 1.371
_exptl_absorpt_correction_T_max 0.8638
_exptl_absorpt_correction_T_min 0.8419
_exptl_absorpt_correction_type multi-scan
_exptl_absorpt_process_details
;
CrysAlisPro, Agilent Technologies,
Version 1.171.37.35 (release 13-08-2014 CrysAlis171 .NET)
(compiled Aug 13 2014,18:06:01)
Empirical absorption correction using spherical harmonics,
 implemented in SCALE3 ABSPACK scaling algorithm.
;
_exptl_crystal_colour colourless
_exptl_crystal_density_diffrn 1.355
_exptl_crystal_density_method 'not measured'
_exptl_crystal_description block
_exptl_crystal_F_000 1392
_exptl_crystal_size_max 0.13
_exptl_crystal_size_mid 0.11
_exptl_crystal_size_min 0.11
_refine_diff_density_max 0.251
_refine_diff_density_min -0.265
_refine_diff_density_rms 0.045
_refine_ls_abs_structure_details 'Flack H D (1983), Acta Cryst. A39, 876-881'
_refine_ls_abs_structure_Flack 0.035(18)
_refine_ls_extinction_method none
_refine_ls_goodness_of_fit_ref 1.065
_refine_ls_hydrogen_treatment constr
_refine_ls_matrix_type full
_refine_ls_number_parameters 904
_refine_ls_number_reflns 8306
_refine_ls_number_restraints 1
_refine_ls_restrained_S_all 1.065
_refine_ls_R_factor_all 0.0513
_refine_ls_R_factor_gt 0.0425
_refine_ls_shift/su_max 0.000
_refine_ls_shift/su_mean 0.000
_refine_ls_structure_factor_coef Fsqd
_refine_ls_weighting_details 'calc w=1/[\s^2^(Fo^2^)+(0.0483P)^2^+0.6911P] where P=(Fo^2^+2Fc^2^)/3'
_refine_ls_weighting_scheme calc
_refine_ls_wR_factor_gt 0.1003
_refine_ls_wR_factor_ref 0.1124
_reflns_number_gt 7324
_reflns_number_total 8306
_reflns_threshold_expression >2sigma(I)
_cod_data_source_file ja6b03443_si_002.cif
_cod_data_source_block cu-1609
_cod_original_cell_volume 3296.56(11)
_cod_original_sg_symbol_H-M P21
_cod_database_code 4130433

loop_
_symmetry_equiv_pos_as_xyz
'x, y, z'
'-x, y+1/2, -z'

loop_
_atom_site_label
_atom_site_type_symbol
_atom_site_fract_x
_atom_site_fract_y
_atom_site_fract_z
_atom_site_U_iso_or_equiv
_atom_site_adp_type
_atom_site_occupancy
_atom_site_symmetry_multiplicity
_atom_site_calc_flag
_atom_site_refinement_flags
_atom_site_disorder_assembly
_atom_site_disorder_group
S2 S 0.23234(11) 0.61461(12) 0.11863(5) 0.0295(5) Uani 0.735(5) 1 d P A 1
C83 C 0.1001(3) 0.5294(5) 0.12699(14) 0.0426(10) Uani 0.735(5) 1 d P A 1
H83A H 0.0382 0.5886 0.1347 0.064 Uiso 0.735(5) 1 calc PR A 1
H83B H 0.1203 0.4689 0.1532 0.064 Uiso 0.735(5) 1 calc PR A 1
H83C H 0.0688 0.4834 0.0977 0.064 Uiso 0.735(5) 1 calc PR A 1
C84 C 0.1732(6) 0.7184(6) 0.0705(2) 0.0512(16) Uani 0.735(5) 1 d P A 1
H84A H 0.1403 0.6679 0.0425 0.077 Uiso 0.735(5) 1 calc PR A 1
H84B H 0.2385 0.7730 0.0627 0.077 Uiso 0.735(5) 1 calc PR A 1
H84C H 0.1084 0.7709 0.0801 0.077 Uiso 0.735(5) 1 calc PR A 1
S2A S 0.1964(3) 0.6131(4) 0.08569(17) 0.0360(14) Uani 0.265(5) 1 d P A 2
C83A C 0.1001(3) 0.5294(5) 0.12699(14) 0.0426(10) Uani 0.27 1 d P A 2
H83D H 0.1520 0.5054 0.1567 0.064 Uiso 0.265(5) 1 calc PR A 2
H83E H 0.0631 0.4532 0.1112 0.064 Uiso 0.265(5) 1 calc PR A 2
H83F H 0.0361 0.5867 0.1341 0.064 Uiso 0.265(5) 1 calc PR A 2
C84A C 0.2490(14) 0.7506(18) 0.1158(5) 0.049(5) Uani 0.265(5) 1 d P A 2
H84D H 0.1815 0.7928 0.1279 0.074 Uiso 0.265(5) 1 calc PR A 2
H84E H 0.2828 0.8074 0.0939 0.074 Uiso 0.265(5) 1 calc PR A 2
H84F H 0.3122 0.7289 0.1425 0.074 Uiso 0.265(5) 1 calc PR A 2
S1 S 0.51159(8) 0.28064(9) 0.47690(3) 0.03085(19) Uani 1 1 d . . .
B1 B 0.4965(3) 0.2875(4) 0.40423(13) 0.0270(8) Uani 1 1 d . . .
B2 B 0.3449(4) 0.4869(4) 0.09332(16) 0.0333(9) Uani 1 1 d . . .
F1 F 0.40985(18) 0.5507(2) 0.37510(9) 0.0457(6) Uani 1 1 d . . .
F2 F 0.5445(2) 0.7405(2) 0.35246(8) 0.0455(6) Uani 1 1 d . . .
F3 F 0.7878(2) 0.7100(2) 0.35337(9) 0.0522(6) Uani 1 1 d . . .
F4 F 0.89524(19) 0.4889(3) 0.38453(10) 0.0551(7) Uani 1 1 d . . .
F5 F 0.76560(17) 0.2985(2) 0.41000(8) 0.0417(5) Uani 1 1 d . . .
F6 F 0.2443(2) 0.5312(3) -0.00927(8) 0.0518(6) Uani 1 1 d . A .
F7 F 0.1367(3) 0.3630(3) -0.07048(9) 0.0682(9) Uani 1 1 d . . .
F8 F 0.0958(2) 0.1235(3) -0.04219(10) 0.0654(8) Uani 1 1 d . A .
F9 F 0.1555(2) 0.0600(3) 0.05149(9) 0.0561(7) Uani 1 1 d . . .
F10 F 0.2618(2) 0.2246(2) 0.11351(8) 0.0442(6) Uani 1 1 d . A .
C1 C 0.3478(3) 0.3024(4) 0.38959(12) 0.0280(8) Uani 1 1 d . . .
H1A H 0.3192 0.3721 0.4084 0.034 Uiso 1 1 calc R . .
H1B H 0.3286 0.3255 0.3555 0.034 Uiso 1 1 calc R . .
C2 C 0.2803(3) 0.1821(3) 0.39825(11) 0.0251(7) Uani 1 1 d . . .
C3 C 0.2101(3) 0.1748(4) 0.43688(12) 0.0273(7) Uani 1 1 d . . .
C4 C 0.1507(3) 0.0638(4) 0.44424(13) 0.0308(8) Uani 1 1 d . . .
H4 H 0.1034 0.0605 0.4694 0.037 Uiso 1 1 calc R . .
C5 C 0.1570(3) -0.0453(4) 0.41607(12) 0.0285(8) Uani 1 1 d . . .
C6 C 0.2334(3) -0.0416(3) 0.37961(12) 0.0267(7) Uani 1 1 d . . .
C7 C 0.2900(3) 0.0764(4) 0.37060(11) 0.0280(8) Uani 1 1 d . . .
C8 C 0.2487(3) -0.1544(4) 0.35514(13) 0.0317(8) Uani 1 1 d . . .
H8 H 0.3032 -0.1559 0.3325 0.038 Uiso 1 1 calc R . .
C9 C 0.1870(3) -0.2624(4) 0.36314(13) 0.0361(9) Uani 1 1 d . . .
H9 H 0.2000 -0.3380 0.3464 0.043 Uiso 1 1 calc R . .
C10 C 0.1038(3) -0.2623(4) 0.39619(13) 0.0369(9) Uani 1 1 d . . .
H10 H 0.0563 -0.3354 0.3999 0.044 Uiso 1 1 calc R . .
C11 C 0.0925(3) -0.1569(4) 0.42254(14) 0.0350(9) Uani 1 1 d . . .
H11 H 0.0398 -0.1586 0.4459 0.042 Uiso 1 1 calc R . .
C12 C 0.5398(3) 0.1480(3) 0.38975(11) 0.0257(7) Uani 1 1 d . . .
H12A H 0.6295 0.1462 0.3925 0.031 Uiso 1 1 calc R . .
H12B H 0.5153 0.0842 0.4120 0.031 Uiso 1 1 calc R . .
C13 C 0.4838(3) 0.1149(3) 0.33922(11) 0.0258(7) Uani 1 1 d . . .
C14 C 0.5528(3) 0.1202(4) 0.30054(11) 0.0278(7) Uani 1 1 d . . .
C15 C 0.4993(3) 0.0938(4) 0.25529(12) 0.0321(8) Uani 1 1 d . . .
H15 H 0.5472 0.0954 0.2303 0.039 Uiso 1 1 calc R . .
C16 C 0.3737(3) 0.0638(4) 0.24438(12) 0.0309(8) Uani 1 1 d . . .
C17 C 0.3033(3) 0.0604(4) 0.28208(12) 0.0274(7) Uani 1 1 d . . .
C18 C 0.3614(3) 0.0838(3) 0.32962(11) 0.0257(7) Uani 1 1 d . . .
C19 C 0.1764(3) 0.0382(4) 0.26946(13) 0.0327(8) Uani 1 1 d . . .
H19 H 0.1261 0.0383 0.2937 0.039 Uiso 1 1 calc R . .
C20 C 0.1258(3) 0.0170(4) 0.22360(13) 0.0355(9) Uani 1 1 d . . .
H20 H 0.0406 0.0032 0.2162 0.043 Uiso 1 1 calc R . .
C21 C 0.1974(3) 0.0149(4) 0.18661(13) 0.0408(9) Uani 1 1 d . . .
H21 H 0.1612 -0.0026 0.1548 0.049 Uiso 1 1 calc R . .
C22 C 0.3188(3) 0.0383(4) 0.19700(13) 0.0395(9) Uani 1 1 d . . .
H22 H 0.3672 0.0374 0.1722 0.047 Uiso 1 1 calc R . .
C23 C 0.1963(3) 0.2820(4) 0.46970(12) 0.0307(7) Uani 1 1 d . . .
C24 C 0.1350(3) 0.3935(4) 0.45417(14) 0.0360(9) Uani 1 1 d . . .
H24 H 0.1028 0.4034 0.4214 0.043 Uiso 1 1 calc R . .
C25 C 0.1205(4) 0.4900(4) 0.48609(14) 0.0409(9) Uani 1 1 d . . .
H25 H 0.0771 0.5645 0.4751 0.049 Uiso 1 1 calc R . .
C26 C 0.1685(3) 0.4783(4) 0.53352(14) 0.0378(9) Uani 1 1 d . . .
H26 H 0.1595 0.5450 0.5552 0.045 Uiso 1 1 calc R . .
C27 C 0.2297(4) 0.3692(4) 0.54932(14) 0.0399(9) Uani 1 1 d . . .
H27 H 0.2637 0.3610 0.5820 0.048 Uiso 1 1 calc R . .
C28 C 0.2418(3) 0.2713(4) 0.51784(12) 0.0358(8) Uani 1 1 d . . .
H28 H 0.2819 0.1956 0.5294 0.043 Uiso 1 1 calc R . .
C29 C 0.6852(3) 0.1533(4) 0.30842(12) 0.0330(8) Uani 1 1 d . . .
C30 C 0.7723(3) 0.0726(4) 0.33197(12) 0.0361(9) Uani 1 1 d . . .
H30 H 0.7483 -0.0055 0.3443 0.043 Uiso 1 1 calc R . .
C31 C 0.8952(3) 0.1051(5) 0.33772(14) 0.0485(12) Uani 1 1 d . . .
H31 H 0.9544 0.0493 0.3540 0.058 Uiso 1 1 calc R . .
C32 C 0.9307(4) 0.2177(6) 0.31981(16) 0.0609(15) Uani 1 1 d . . .
H32 H 1.0142 0.2402 0.3239 0.073 Uiso 1 1 calc R . .
C33 C 0.8447(4) 0.2977(6) 0.29586(16) 0.0587(14) Uani 1 1 d . . .
H33 H 0.8697 0.3752 0.2834 0.070 Uiso 1 1 calc R . .
C34 C 0.7231(3) 0.2673(5) 0.28966(14) 0.0451(10) Uani 1 1 d . . .
H34 H 0.6649 0.3232 0.2728 0.054 Uiso 1 1 calc R . .
C35 C 0.5772(3) 0.4101(4) 0.39156(12) 0.0285(7) Uani 1 1 d . . .
C36 C 0.5302(3) 0.5273(4) 0.37728(13) 0.0328(8) Uani 1 1 d . . .
C37 C 0.5969(3) 0.6283(4) 0.36478(13) 0.0350(8) Uani 1 1 d . . .
C38 C 0.7213(3) 0.6137(4) 0.36578(14) 0.0383(9) Uani 1 1 d . . .
C39 C 0.7737(3) 0.5010(4) 0.38140(15) 0.0383(9) Uani 1 1 d . . .
C40 C 0.7034(3) 0.4034(4) 0.39425(13) 0.0323(8) Uani 1 1 d . . .
C41 C 0.4931(4) 0.4406(4) 0.49557(16) 0.0474(10) Uani 1 1 d . . .
H41A H 0.5101 0.4453 0.5304 0.071 Uiso 1 1 calc R . .
H41B H 0.4095 0.4683 0.4846 0.071 Uiso 1 1 calc R . .
H41C H 0.5496 0.4958 0.4819 0.071 Uiso 1 1 calc R . .
C42 C 0.6675(3) 0.2551(5) 0.50234(14) 0.0481(11) Uani 1 1 d . . .
H42A H 0.6742 0.2505 0.5371 0.072 Uiso 1 1 calc R . .
H42B H 0.7172 0.3254 0.4936 0.072 Uiso 1 1 calc R . .
H42C H 0.6961 0.1755 0.4902 0.072 Uiso 1 1 calc R . .
C43 C 0.4426(3) 0.5773(4) 0.07150(13) 0.0313(8) Uani 1 1 d . A .
H43A H 0.4096 0.6011 0.0383 0.038 Uiso 1 1 calc R . .
H43B H 0.4562 0.6560 0.0906 0.038 Uiso 1 1 calc R . .
C44 C 0.5624(3) 0.5080(4) 0.07234(12) 0.0310(8) Uani 1 1 d . . .
C45 C 0.6012(3) 0.4604(4) 0.02974(13) 0.0322(8) Uani 1 1 d . A .
C46 C 0.7030(3) 0.3858(4) 0.03361(13) 0.0344(8) Uani 1 1 d . . .
H46 H 0.7277 0.3538 0.0053 0.041 Uiso 1 1 calc R A .
C47 C 0.7723(3) 0.3546(4) 0.07779(13) 0.0355(8) Uani 1 1 d . A .
C48 C 0.7369(3) 0.4047(4) 0.12022(13) 0.0343(8) Uani 1 1 d . . .
C49 C 0.6334(3) 0.4863(4) 0.11637(13) 0.0306(8) Uani 1 1 d . A .
C50 C 0.8050(3) 0.3688(4) 0.16460(14) 0.0391(9) Uani 1 1 d . A .
H50 H 0.7839 0.4023 0.1933 0.047 Uiso 1 1 calc R . .
C51 C 0.9005(4) 0.2867(5) 0.16664(15) 0.0446(10) Uani 1 1 d . . .
H51 H 0.9440 0.2626 0.1967 0.054 Uiso 1 1 calc R A .
C52 C 0.9352(4) 0.2376(4) 0.12464(15) 0.0466(10) Uani 1 1 d . A .
H52 H 1.0021 0.1811 0.1265 0.056 Uiso 1 1 calc R . .
C53 C 0.8732(3) 0.2707(4) 0.08129(14) 0.0395(9) Uani 1 1 d . . .
H53 H 0.8975 0.2374 0.0531 0.047 Uiso 1 1 calc R A .
C54 C 0.4045(3) 0.4273(4) 0.14465(12) 0.0358(8) Uani 1 1 d . A .
H54A H 0.3383 0.4029 0.1625 0.043 Uiso 1 1 calc R . .
H54B H 0.4500 0.3495 0.1391 0.043 Uiso 1 1 calc R . .
C55 C 0.4890(3) 0.5181(4) 0.17454(12) 0.0332(8) Uani 1 1 d . . .
C56 C 0.4544(3) 0.5811(4) 0.21503(13) 0.0344(8) Uani 1 1 d . A .
C57 C 0.5275(3) 0.6771(4) 0.23668(13) 0.0362(9) Uani 1 1 d . . .
H57 H 0.5024 0.7213 0.2627 0.043 Uiso 1 1 calc R A .
C58 C 0.6375(3) 0.7117(4) 0.22162(13) 0.0368(9) Uani 1 1 d . A .
C59 C 0.6747(3) 0.6460(4) 0.18254(13) 0.0324(8) Uani 1 1 d . . .
C60 C 0.5986(3) 0.5488(4) 0.15987(12) 0.0310(8) Uani 1 1 d . A .
C61 C 0.7837(3) 0.6860(4) 0.16669(14) 0.0389(9) Uani 1 1 d . A .
H61 H 0.8111 0.6432 0.1409 0.047 Uiso 1 1 calc R . .
C62 C 0.8498(4) 0.7855(5) 0.18813(15) 0.0470(10) Uani 1 1 d . . .
H62 H 0.9214 0.8117 0.1765 0.056 Uiso 1 1 calc R A .
C63 C 0.8134(4) 0.8495(5) 0.22712(16) 0.0527(12) Uani 1 1 d . A .
H63 H 0.8611 0.9169 0.2422 0.063 Uiso 1 1 calc R . .
C64 C 0.7083(4) 0.8133(4) 0.24296(15) 0.0442(10) Uani 1 1 d . . .
H64 H 0.6825 0.8575 0.2688 0.053 Uiso 1 1 calc R A .
C65 C 0.5345(3) 0.4917(4) -0.01883(13) 0.0313(8) Uani 1 1 d . . .
C66 C 0.4883(4) 0.3957(4) -0.04981(14) 0.0402(9) Uani 1 1 d . A .
H66 H 0.4988 0.3098 -0.0401 0.048 Uiso 1 1 calc R . .
C67 C 0.4269(4) 0.4239(5) -0.09488(15) 0.0474(10) Uani 1 1 d . . .
H67 H 0.3943 0.3572 -0.1154 0.057 Uiso 1 1 calc R A .
C68 C 0.4128(4) 0.5471(5) -0.11011(14) 0.0460(10) Uani 1 1 d . A .
H68 H 0.3708 0.5661 -0.1410 0.055 Uiso 1 1 calc R . .
C69 C 0.4610(4) 0.6438(4) -0.07962(15) 0.0428(10) Uani 1 1 d . . .
H69 H 0.4518 0.7296 -0.0897 0.051 Uiso 1 1 calc R A .
C70 C 0.5222(3) 0.6156(4) -0.03465(14) 0.0375(9) Uani 1 1 d . A .
H70 H 0.5562 0.6823 -0.0144 0.045 Uiso 1 1 calc R . .
C71 C 0.3382(3) 0.5536(4) 0.23307(12) 0.0339(8) Uani 1 1 d . . .
C72 C 0.2564(3) 0.6514(4) 0.23636(12) 0.0382(9) Uani 1 1 d . A .
H72 H 0.2770 0.7354 0.2286 0.046 Uiso 1 1 calc R . .
C73 C 0.1445(4) 0.6278(5) 0.25083(13) 0.0424(10) Uani 1 1 d . . .
H73 H 0.0881 0.6947 0.2523 0.051 Uiso 1 1 calc R A .
C74 C 0.1162(4) 0.5047(5) 0.26321(15) 0.0506(12) Uani 1 1 d . A .
H74 H 0.0399 0.4877 0.2729 0.061 Uiso 1 1 calc R . .
C75 C 0.1971(4) 0.4087(5) 0.26145(14) 0.0473(11) Uani 1 1 d . . .
H75 H 0.1774 0.3256 0.2706 0.057 Uiso 1 1 calc R A .
C76 C 0.3088(4) 0.4312(4) 0.24636(13) 0.0417(9) Uani 1 1 d . A .
H76 H 0.3647 0.3637 0.2451 0.050 Uiso 1 1 calc R . .
C77 C 0.2665(3) 0.3872(4) 0.05624(13) 0.0317(8) Uani 1 1 d . A .
C78 C 0.2285(4) 0.4152(4) 0.00780(14) 0.0413(9) Uani 1 1 d . . .
C79 C 0.1717(4) 0.3283(5) -0.02453(14) 0.0478(11) Uani 1 1 d . A .
C80 C 0.1487(4) 0.2084(5) -0.01046(15) 0.0452(10) Uani 1 1 d . . .
C81 C 0.1797(4) 0.1772(4) 0.03668(15) 0.0417(9) Uani 1 1 d . A .
C82 C 0.2369(3) 0.2653(4) 0.06807(13) 0.0345(8) Uani 1 1 d . . .

loop_
_atom_site_aniso_label
_atom_site_aniso_U_11
_atom_site_aniso_U_22
_atom_site_aniso_U_33
_atom_site_aniso_U_23
_atom_site_aniso_U_13
_atom_site_aniso_U_12
S2 0.0279(6) 0.0331(7) 0.0280(10) 0.0021(5) 0.0058(6) 0.0032(5)
C83 0.0305(19) 0.060(3) 0.038(2) -0.001(2) 0.0080(15) 0.0008(19)
C84 0.055(4) 0.048(4) 0.055(4) 0.019(3) 0.021(3) 0.016(3)
S2A 0.0319(19) 0.040(2) 0.037(3) 0.0021(17) 0.0079(17) 0.0023(16)
C83A 0.0305(19) 0.060(3) 0.038(2) -0.001(2) 0.0080(15) 0.0008(19)
C84A 0.047(9) 0.073(13) 0.027(7) -0.009(8) -0.001(6) 0.018(9)
S1 0.0311(4) 0.0322(4) 0.0288(4) -0.0039(4) 0.0030(3) 0.0006(4)
B1 0.0241(17) 0.028(2) 0.0287(19) -0.0029(18) 0.0037(14) -0.0024(17)
B2 0.0241(18) 0.034(2) 0.042(2) -0.0038(19) 0.0056(16) 0.0051(17)
F1 0.0289(11) 0.0337(12) 0.0751(16) 0.0117(12) 0.0103(10) 0.0052(10)
F2 0.0523(14) 0.0287(12) 0.0553(14) 0.0082(10) 0.0082(11) 0.0028(10)
F3 0.0526(14) 0.0415(14) 0.0654(16) 0.0064(12) 0.0182(12) -0.0140(12)
F4 0.0263(11) 0.0504(15) 0.0893(19) 0.0022(14) 0.0111(11) -0.0080(11)
F5 0.0223(9) 0.0400(13) 0.0618(14) 0.0061(11) 0.0028(9) 0.0002(9)
F6 0.0489(13) 0.0568(16) 0.0454(13) 0.0158(12) -0.0061(11) -0.0048(12)
F7 0.0604(16) 0.100(2) 0.0386(14) 0.0055(15) -0.0105(12) -0.0098(16)
F8 0.0530(15) 0.0720(19) 0.0640(16) -0.0267(15) -0.0138(12) -0.0091(14)
F9 0.0554(15) 0.0416(14) 0.0679(16) -0.0036(13) -0.0017(12) -0.0148(12)
F10 0.0526(13) 0.0389(13) 0.0383(12) 0.0058(10) -0.0016(10) -0.0100(11)
C1 0.0240(15) 0.034(2) 0.0263(16) 0.0011(15) 0.0061(12) -0.0010(14)
C2 0.0197(14) 0.0305(18) 0.0240(16) -0.0025(15) -0.0001(12) -0.0011(14)
C3 0.0233(15) 0.0313(19) 0.0273(17) -0.0024(15) 0.0041(13) -0.0027(14)
C4 0.0202(15) 0.038(2) 0.0348(18) 0.0025(17) 0.0068(13) 0.0022(15)
C5 0.0211(15) 0.034(2) 0.0301(18) 0.0004(15) 0.0032(13) 0.0006(14)
C6 0.0180(14) 0.034(2) 0.0266(17) -0.0009(15) -0.0008(12) -0.0008(14)
C7 0.0157(14) 0.041(2) 0.0271(17) 0.0003(16) 0.0019(12) -0.0008(14)
C8 0.0264(16) 0.036(2) 0.0311(19) 0.0011(16) 0.0005(14) -0.0001(15)
C9 0.0375(19) 0.035(2) 0.0334(19) 0.0006(16) -0.0036(15) -0.0006(17)
C10 0.0332(18) 0.035(2) 0.041(2) 0.0061(17) 0.0001(15) -0.0080(16)
C11 0.0290(18) 0.036(2) 0.040(2) 0.0064(17) 0.0051(15) -0.0021(16)
C12 0.0203(15) 0.0330(19) 0.0242(16) 0.0043(14) 0.0045(12) 0.0012(14)
C13 0.0245(15) 0.0298(18) 0.0244(16) 0.0043(14) 0.0074(12) 0.0016(15)
C14 0.0252(16) 0.0318(19) 0.0278(17) 0.0030(15) 0.0085(13) 0.0041(15)
C15 0.0266(16) 0.044(2) 0.0268(17) 0.0041(16) 0.0080(13) 0.0029(16)
C16 0.0312(18) 0.0339(19) 0.0274(17) 0.0028(15) 0.0041(14) 0.0002(16)
C17 0.0263(16) 0.0281(18) 0.0286(17) 0.0036(15) 0.0069(13) 0.0022(14)
C18 0.0237(15) 0.0303(19) 0.0239(16) 0.0020(14) 0.0058(12) 0.0014(14)
C19 0.0296(17) 0.034(2) 0.0356(19) 0.0015(17) 0.0069(14) 0.0012(16)
C20 0.0263(17) 0.040(2) 0.039(2) 0.0003(17) -0.0016(14) -0.0066(16)
C21 0.0371(19) 0.052(3) 0.0305(19) -0.0029(18) -0.0027(15) -0.0047(19)
C22 0.0389(19) 0.051(3) 0.0293(18) 0.0011(18) 0.0086(15) -0.0008(19)
C23 0.0281(16) 0.0335(19) 0.0327(18) 0.0035(17) 0.0116(13) 0.0014(16)
C24 0.0306(18) 0.043(2) 0.036(2) 0.0011(18) 0.0080(15) 0.0059(17)
C25 0.042(2) 0.041(2) 0.043(2) 0.0007(19) 0.0168(17) 0.0062(19)
C26 0.042(2) 0.037(2) 0.039(2) -0.0058(18) 0.0213(16) -0.0017(18)
C27 0.039(2) 0.046(2) 0.036(2) 0.0014(18) 0.0097(16) 0.0044(18)
C28 0.0391(19) 0.040(2) 0.0287(17) 0.0010(18) 0.0076(14) 0.0077(18)
C29 0.0239(16) 0.051(2) 0.0249(17) -0.0030(17) 0.0071(13) -0.0013(16)
C30 0.0290(17) 0.050(2) 0.0292(18) -0.0021(17) 0.0050(14) 0.0080(17)
C31 0.0234(17) 0.085(4) 0.035(2) -0.012(2) -0.0011(15) 0.012(2)
C32 0.027(2) 0.110(5) 0.048(2) -0.009(3) 0.0125(18) -0.012(3)
C33 0.043(2) 0.084(4) 0.051(3) 0.007(3) 0.0138(19) -0.023(3)
C34 0.0290(18) 0.066(3) 0.040(2) 0.012(2) 0.0064(15) -0.006(2)
C35 0.0266(16) 0.0270(19) 0.0319(18) -0.0035(15) 0.0040(13) 0.0000(15)
C36 0.0243(16) 0.038(2) 0.0365(19) 0.0016(17) 0.0067(14) 0.0018(15)
C37 0.0379(19) 0.0277(19) 0.039(2) -0.0006(17) 0.0043(15) -0.0036(17)
C38 0.038(2) 0.033(2) 0.044(2) 0.0014(18) 0.0098(16) -0.0118(18)
C39 0.0270(17) 0.039(2) 0.049(2) -0.0006(19) 0.0062(15) -0.0032(17)
C40 0.0287(17) 0.0245(18) 0.043(2) -0.0012(16) 0.0036(15) 0.0000(15)
C41 0.061(3) 0.041(2) 0.042(2) -0.0092(19) 0.0127(19) 0.004(2)
C42 0.035(2) 0.065(3) 0.040(2) -0.003(2) -0.0063(16) 0.006(2)
C43 0.0274(17) 0.0279(18) 0.0389(19) 0.0015(16) 0.0057(14) 0.0026(15)
C44 0.0292(17) 0.0294(19) 0.0345(19) -0.0049(16) 0.0058(14) -0.0019(15)
C45 0.0306(18) 0.033(2) 0.0327(19) -0.0031(16) 0.0041(14) -0.0018(15)
C46 0.0357(19) 0.035(2) 0.0337(19) -0.0076(17) 0.0077(15) -0.0002(17)
C47 0.0357(19) 0.035(2) 0.036(2) -0.0040(17) 0.0073(15) 0.0012(17)
C48 0.0265(16) 0.039(2) 0.037(2) -0.0020(18) 0.0026(14) 0.0004(16)
C49 0.0326(18) 0.0246(18) 0.0343(19) -0.0039(15) 0.0047(14) -0.0013(15)
C50 0.038(2) 0.043(2) 0.035(2) -0.0034(18) 0.0020(15) -0.0008(18)
C51 0.040(2) 0.046(2) 0.046(2) -0.001(2) -0.0034(17) 0.006(2)
C52 0.044(2) 0.041(2) 0.053(2) 0.000(2) 0.0020(18) 0.0120(19)
C53 0.0371(19) 0.036(2) 0.044(2) -0.0082(19) 0.0038(16) 0.0058(18)
C54 0.0369(19) 0.038(2) 0.0334(19) -0.0044(17) 0.0096(15) -0.0059(17)
C55 0.0341(18) 0.035(2) 0.0296(18) -0.0056(16) 0.0004(14) -0.0038(16)
C56 0.0345(18) 0.036(2) 0.0334(19) -0.0050(17) 0.0059(15) -0.0044(16)
C57 0.0361(19) 0.041(2) 0.0327(18) -0.0057(18) 0.0069(15) -0.0041(17)
C58 0.0354(19) 0.043(2) 0.0309(19) -0.0054(17) 0.0012(15) -0.0033(17)
C59 0.0257(16) 0.036(2) 0.0341(18) -0.0013(16) -0.0004(13) 0.0014(15)
C60 0.0284(17) 0.0309(19) 0.0323(18) -0.0035(16) 0.0004(14) 0.0006(15)
C61 0.038(2) 0.038(2) 0.040(2) -0.0092(18) 0.0047(16) -0.0024(17)
C62 0.037(2) 0.052(3) 0.054(2) -0.011(2) 0.0101(17) -0.012(2)
C63 0.037(2) 0.064(3) 0.057(3) -0.022(2) 0.0071(19) -0.019(2)
C64 0.040(2) 0.045(3) 0.048(2) -0.0171(19) 0.0068(17) -0.0120(18)
C65 0.0323(17) 0.0291(18) 0.0343(19) -0.0041(16) 0.0104(14) 0.0004(16)
C66 0.057(2) 0.028(2) 0.035(2) 0.0036(17) 0.0054(17) 0.0043(19)
C67 0.056(3) 0.047(3) 0.037(2) -0.004(2) 0.0023(18) -0.005(2)
C68 0.039(2) 0.062(3) 0.037(2) 0.007(2) 0.0044(17) 0.007(2)
C69 0.043(2) 0.039(2) 0.049(2) 0.010(2) 0.0197(18) 0.0061(19)
C70 0.040(2) 0.033(2) 0.041(2) -0.0001(17) 0.0128(16) -0.0015(17)
C71 0.0369(19) 0.044(2) 0.0198(16) -0.0061(16) 0.0006(14) -0.0055(17)
C72 0.041(2) 0.047(2) 0.0284(18) -0.0011(17) 0.0084(15) -0.0040(18)
C73 0.039(2) 0.055(3) 0.034(2) -0.005(2) 0.0063(16) -0.002(2)
C74 0.038(2) 0.075(3) 0.040(2) -0.002(2) 0.0111(17) -0.016(2)
C75 0.056(3) 0.051(3) 0.036(2) -0.002(2) 0.0111(18) -0.020(2)
C76 0.047(2) 0.045(2) 0.034(2) -0.0045(19) 0.0082(17) -0.004(2)
C77 0.0262(16) 0.036(2) 0.0324(19) -0.0004(16) 0.0033(13) 0.0032(15)
C78 0.0352(19) 0.047(2) 0.040(2) 0.007(2) -0.0009(16) -0.0026(18)
C79 0.037(2) 0.072(3) 0.032(2) -0.005(2) -0.0062(16) 0.002(2)
C80 0.040(2) 0.052(3) 0.040(2) -0.014(2) -0.0062(17) -0.005(2)
C81 0.0341(19) 0.036(2) 0.053(2) -0.008(2) -0.0026(17) -0.0037(17)
C82 0.0283(16) 0.039(2) 0.0340(19) -0.0015(17) -0.0010(14) -0.0019(16)

loop_
_atom_type_symbol
_atom_type_description
_atom_type_scat_dispersion_real
_atom_type_scat_dispersion_imag
_atom_type_scat_source
C C 0.0181 0.0091 'International Tables Vol C Tables 4.2.6.8 and 6.1.1.4'
H H 0.0000 0.0000 'International Tables Vol C Tables 4.2.6.8 and 6.1.1.4'
B B 0.0090 0.0039 'International Tables Vol C Tables 4.2.6.8 and 6.1.1.4'
F F 0.0727 0.0534 'International Tables Vol C Tables 4.2.6.8 and 6.1.1.4'
S S 0.3331 0.5567 'International Tables Vol C Tables 4.2.6.8 and 6.1.1.4'

loop_
_geom_angle_atom_site_label_1
_geom_angle_atom_site_label_2
_geom_angle_atom_site_label_3
_geom_angle
C83 S2 C84 101.3(3)
C83 S2 B2 106.2(2)
C84 S2 B2 108.0(2)
C84A S2A B2 106.0(5)
C41 S1 C42 99.8(2)
C41 S1 B1 105.7(2)
C42 S1 B1 109.67(18)
C12 B1 C35 117.7(3)
C12 B1 C1 110.4(3)
C35 B1 C1 115.4(3)
C12 B1 S1 104.0(2)
C35 B1 S1 106.5(2)
C1 B1 S1 100.5(2)
C54 B2 C43 111.1(3)
C54 B2 C77 115.4(3)
C43 B2 C77 116.7(3)
C54 B2 S2 97.3(3)
C43 B2 S2 103.1(3)
C77 B2 S2 110.7(2)
C54 B2 S2A 122.7(3)
C43 B2 S2A 98.6(3)
C77 B2 S2A 90.4(2)
S2 B2 S2A 26.66(12)
C2 C1 B1 112.4(3)
C7 C2 C3 119.3(3)
C7 C2 C1 120.2(3)
C3 C2 C1 120.5(3)
C4 C3 C2 119.3(3)
C4 C3 C23 117.0(3)
C2 C3 C23 123.7(3)
C3 C4 C5 122.8(3)
C11 C5 C4 122.6(3)
C11 C5 C6 119.2(3)
C4 C5 C6 118.2(3)
C8 C6 C7 124.0(3)
C8 C6 C5 117.6(3)
C7 C6 C5 118.5(3)
C2 C7 C6 121.7(3)
C2 C7 C18 119.6(3)
C6 C7 C18 118.7(3)
C9 C8 C6 121.6(3)
C8 C9 C10 120.4(4)
C11 C10 C9 119.5(4)
C10 C11 C5 121.5(3)
C13 C12 B1 110.7(3)
C18 C13 C14 119.0(3)
C18 C13 C12 119.4(3)
C14 C13 C12 121.6(3)
C15 C14 C13 120.4(3)
C15 C14 C29 117.9(3)
C13 C14 C29 121.7(3)
C14 C15 C16 121.7(3)
C22 C16 C17 120.2(3)
C22 C16 C15 121.2(3)
C17 C16 C15 118.7(3)
C16 C17 C19 117.1(3)
C16 C17 C18 119.1(3)
C19 C17 C18 123.8(3)
C13 C18 C17 121.1(3)
C13 C18 C7 118.6(3)
C17 C18 C7 120.3(3)
C20 C19 C17 121.3(3)
C19 C20 C21 121.2(3)
C22 C21 C20 119.4(3)
C21 C22 C16 120.7(4)
C28 C23 C24 117.8(4)
C28 C23 C3 119.9(4)
C24 C23 C3 122.3(3)
C25 C24 C23 120.8(4)
C26 C25 C24 120.4(4)
C25 C26 C27 119.5(4)
C26 C27 C28 120.3(4)
C27 C28 C23 121.2(4)
C30 C29 C34 118.7(3)
C30 C29 C14 122.0(4)
C34 C29 C14 119.2(3)
C29 C30 C31 120.5(4)
C32 C31 C30 120.1(4)
C31 C32 C33 119.8(4)
C32 C33 C34 121.1(5)
C33 C34 C29 119.8(4)
C36 C35 C40 113.2(3)
C36 C35 B1 125.0(3)
C40 C35 B1 121.8(3)
F1 C36 C37 114.6(3)
F1 C36 C35 120.3(3)
C37 C36 C35 125.1(3)
F2 C37 C36 121.4(3)
F2 C37 C38 119.7(4)
C36 C37 C38 118.9(4)
F3 C38 C39 121.4(3)
F3 C38 C37 120.1(4)
C39 C38 C37 118.5(4)
F4 C39 C38 118.5(4)
F4 C39 C40 121.1(4)
C38 C39 C40 120.3(3)
F5 C40 C39 114.8(3)
F5 C40 C35 121.4(3)
C39 C40 C35 123.8(4)
C44 C43 B2 110.3(3)
C49 C44 C45 119.7(3)
C49 C44 C43 118.1(3)
C45 C44 C43 122.1(3)
C46 C45 C44 119.0(3)
C46 C45 C65 119.2(3)
C44 C45 C65 121.8(3)
C45 C46 C47 122.7(4)
C46 C47 C53 121.9(4)
C46 C47 C48 118.8(3)
C53 C47 C48 119.3(3)
C50 C48 C47 118.2(4)
C50 C48 C49 123.0(4)
C47 C48 C49 118.9(3)
C44 C49 C48 120.6(3)
C44 C49 C60 118.9(3)
C48 C49 C60 120.5(3)
C51 C50 C48 120.9(4)
C50 C51 C52 120.7(4)
C53 C52 C51 120.3(4)
C52 C53 C47 120.6(4)
C55 C54 B2 113.0(3)
C60 C55 C56 119.4(3)
C60 C55 C54 118.7(3)
C56 C55 C54 121.7(3)
C57 C56 C55 119.0(3)
C57 C56 C71 118.2(3)
C55 C56 C71 122.7(3)
C56 C57 C58 122.4(4)
C57 C58 C64 121.5(4)
C57 C58 C59 118.7(4)
C64 C58 C59 119.7(4)
C60 C59 C61 123.4(3)
C60 C59 C58 118.8(3)
C61 C59 C58 117.8(3)
C55 C60 C59 121.6(3)
C55 C60 C49 119.6(3)
C59 C60 C49 118.6(3)
C62 C61 C59 120.9(4)
C61 C62 C63 121.2(4)
C64 C63 C62 119.1(4)
C63 C64 C58 121.3(4)
C70 C65 C66 118.4(3)
C70 C65 C45 121.2(3)
C66 C65 C45 120.3(3)
C67 C66 C65 120.7(4)
C68 C67 C66 120.7(4)
C67 C68 C69 119.0(4)
C70 C69 C68 120.3(4)
C65 C70 C69 120.9(4)
C72 C71 C76 119.0(4)
C72 C71 C56 119.4(4)
C76 C71 C56 121.6(4)
C71 C72 C73 120.9(4)
C72 C73 C74 119.2(4)
C75 C74 C73 120.5(4)
C74 C75 C76 120.7(4)
C75 C76 C71 119.7(4)
C82 C77 C78 112.6(3)
C82 C77 B2 124.3(3)
C78 C77 B2 122.9(4)
F6 C78 C79 116.0(3)
F6 C78 C77 120.6(4)
C79 C78 C77 123.3(4)
F7 C79 C80 119.6(4)
F7 C79 C78 119.8(4)
C80 C79 C78 120.6(4)
F8 C80 C79 120.4(4)
F8 C80 C81 121.0(4)
C79 C80 C81 118.6(4)
F9 C81 C80 119.6(4)
F9 C81 C82 120.9(4)
C80 C81 C82 119.5(4)
F10 C82 C81 114.4(4)
F10 C82 C77 120.4(3)
C81 C82 C77 125.2(4)

loop_
_geom_bond_atom_site_label_1
_geom_bond_atom_site_label_2
_geom_bond_distance
S2 C83 1.772(4)
S2 C84 1.795(6)
S2 B2 2.044(4)
S2A C84A 1.739(18)
S2A B2 2.109(5)
S1 C41 1.791(4)
S1 C42 1.795(4)
S1 B1 2.045(4)
B1 C12 1.621(6)
B1 C35 1.647(5)
B1 C1 1.652(5)
B2 C54 1.632(6)
B2 C43 1.639(6)
B2 C77 1.642(6)
F1 C36 1.355(4)
F2 C37 1.343(5)
F3 C38 1.337(5)
F4 C39 1.349(4)
F5 C40 1.345(4)
F6 C78 1.338(5)
F7 C79 1.353(5)
F8 C80 1.341(5)
F9 C81 1.347(5)
F10 C82 1.347(4)
C1 C2 1.515(5)
C2 C7 1.378(5)
C2 C3 1.443(5)
C3 C4 1.377(5)
C3 C23 1.488(5)
C4 C5 1.409(5)
C5 C11 1.406(5)
C5 C6 1.438(5)
C6 C8 1.402(5)
C6 C7 1.436(5)
C7 C18 1.508(4)
C8 C9 1.368(6)
C9 C10 1.415(5)
C10 C11 1.357(6)
C12 C13 1.515(4)
C13 C18 1.388(4)
C13 C14 1.434(4)
C14 C15 1.360(5)
C14 C29 1.498(4)
C15 C16 1.421(5)
C16 C22 1.416(5)
C16 C17 1.421(5)
C17 C19 1.423(5)
C17 C18 1.426(5)
C19 C20 1.356(5)
C20 C21 1.413(5)
C21 C22 1.361(5)
C23 C28 1.387(5)
C23 C24 1.398(6)
C24 C25 1.389(6)
C25 C26 1.376(6)
C26 C27 1.378(6)
C27 C28 1.386(6)
C29 C30 1.384(5)
C29 C34 1.406(6)
C30 C31 1.396(5)
C31 C32 1.374(8)
C32 C33 1.376(8)
C33 C34 1.377(5)
C35 C36 1.380(5)
C35 C40 1.397(5)
C36 C37 1.376(6)
C37 C38 1.390(5)
C38 C39 1.368(6)
C39 C40 1.375(6)
C43 C44 1.518(5)
C44 C49 1.392(5)
C44 C45 1.436(5)
C45 C46 1.370(5)
C45 C65 1.500(5)
C46 C47 1.408(5)
C47 C53 1.421(6)
C47 C48 1.425(5)
C48 C50 1.419(5)
C48 C49 1.429(5)
C49 C60 1.502(5)
C50 C51 1.366(6)
C51 C52 1.407(6)
C52 C53 1.361(6)
C54 C55 1.510(5)
C55 C60 1.387(5)
C55 C56 1.431(5)
C56 C57 1.383(5)
C56 C71 1.490(5)
C57 C58 1.407(5)
C58 C64 1.411(6)
C58 C59 1.422(5)
C59 C60 1.420(5)
C59 C61 1.421(5)
C61 C62 1.370(6)
C62 C63 1.408(6)
C63 C64 1.371(6)
C65 C70 1.382(6)
C65 C66 1.388(5)
C66 C67 1.387(6)
C67 C68 1.372(7)
C68 C69 1.392(7)
C69 C70 1.384(6)
C71 C72 1.390(6)
C71 C76 1.398(6)
C72 C73 1.392(5)
C73 C74 1.394(7)
C74 C75 1.362(7)
C75 C76 1.396(6)
C77 C82 1.383(6)
C77 C78 1.407(5)
C78 C79 1.380(6)
C79 C80 1.363(7)
C80 C81 1.370(6)
C81 C82 1.375(5)
